data_4322014
loop_
_publ_author_name
'Irene Gattinger'
'Martin A. Herker'
'Wolfgang Hiller'
'Frank H. K\"ohler'

_publ_contact_author
;
      Prof. Dr. Frank H. K\"ohler
      Technische Universit\"at M\"unchen
      Anorganisch-chemisches Institut 
      Lichtenbergstrasse 4
      D-85747 Garching
      Bundesrepublik Deutschland
;
_publ_contact_author_email F.H.Koehler@lrz.tu-muenchen.de
_publ_contact_author_fax '049 89 289 13762'
_publ_contact_author_phone '049 89 289 13109'
_publ_section_title
;
 Fusing Rigid Spin Probes to Paramagnetic Sandwiches. Synthesis, Crystal
 Structures, and NMR Spectroscopy of Bis(isodicyclopentadienyl)metal
 Compounds
;
_journal_name_full 'Inorganic Chemistry'
_journal_page_first 2359
_journal_page_last 2368
_journal_paper_doi 10.1021/ic9812407
_journal_volume 38
_journal_year 1999
_chemical_formula_moiety 'C20 H22 Cr F6 P'
_chemical_formula_sum 'C20 H22 Cr F6 P'
_chemical_formula_weight 229.67
_chemical_name_systematic 'Bis(tricyclo(5.2.1.0^2.6^)deca-2,4-dienyl)chromium(III) hexafluorophosphat'
_space_group_IT_number 152
_symmetry_cell_setting trigonal
_symmetry_space_group_name_Hall 'P 31 2"'
_symmetry_space_group_name_H-M 'P 31 2 1'
_atom_sites_solution_hydrogens geom
_atom_sites_solution_primary direct
_atom_sites_solution_secondary difmap
_audit_creation_method SHELXL
_cell_angle_alpha 90.00
_cell_angle_beta 90.00
_cell_angle_gamma 120.00
_cell_formula_units_Z 3
_cell_length_a 9.7360(10)
_cell_length_b 9.7360(10)
_cell_length_c 16.7500(10)
_cell_measurement_reflns_used 25
_cell_measurement_temperature 205(2)
_cell_measurement_theta_max 13.17
_cell_measurement_theta_min 9.47
_cell_volume 1375.0(2)
_computing_cell_refinement CAD4
_computing_data_collection CAD4
_computing_data_reduction 'CADSHEL V3.10 (Kopf, Ruebcke, 1993)'
_computing_molecular_graphics 'SHELXTL(TM) PC'
_computing_publication_material SHELXL-93
_computing_structure_refinement 'SHELXL-93 (Sheldrick, 1993)'
_computing_structure_solution 'SIR92 (Altomare, Giacovazzo, 1992)'
_diffrn_ambient_temperature 205(2)
_diffrn_measurement_device 'CAD4 (ENRAF-NONIUS)'
_diffrn_measurement_method 'Omega / Theta'
_diffrn_radiation_monochromator graphite
_diffrn_radiation_source 'fine-focus sealed tube'
_diffrn_radiation_type MoK\a
_diffrn_radiation_wavelength 0.71073
_diffrn_reflns_av_R_equivalents 0.0486
_diffrn_reflns_av_sigmaI/netI 0.0128
_diffrn_reflns_limit_h_max 11
_diffrn_reflns_limit_h_min 0
_diffrn_reflns_limit_k_max 0
_diffrn_reflns_limit_k_min -11
_diffrn_reflns_limit_l_max 20
_diffrn_reflns_limit_l_min 0
_diffrn_reflns_number 1840
_diffrn_reflns_theta_max 25.96
_diffrn_reflns_theta_min 3.43
_diffrn_standards_decay_% 2.09
_diffrn_standards_interval_count 150
_diffrn_standards_interval_time 3600
_diffrn_standards_number 3
_exptl_absorpt_coefficient_mu 0.773
_exptl_absorpt_correction_T_max 1.000
_exptl_absorpt_correction_T_min 0.444
_exptl_absorpt_correction_type empiric
_exptl_crystal_colour light_brown
_exptl_crystal_density_diffrn 1.664
_exptl_crystal_F_000 705
_exptl_crystal_size_max 0.5
_exptl_crystal_size_mid 0.5
_exptl_crystal_size_min 0.25
_refine_diff_density_max 1.208
_refine_diff_density_min -.927
_refine_diff_density_rms .103
_refine_ls_abs_structure_details 'Flack H D (1983), Acta Cryst. A39, 876-881'
_refine_ls_abs_structure_Flack 0.10(5)
_refine_ls_extinction_method none
_refine_ls_goodness_of_fit_all 1.043
_refine_ls_goodness_of_fit_obs 1.047
_refine_ls_matrix_type full
_refine_ls_number_parameters 129
_refine_ls_number_reflns 1783
_refine_ls_number_restraints 0
_refine_ls_restrained_S_all 1.043
_refine_ls_restrained_S_obs 1.047
_refine_ls_R_factor_all 0.0563
_refine_ls_R_factor_obs 0.0548
_refine_ls_shift/esd_max 0.001
_refine_ls_shift/esd_mean 0.000
_refine_ls_structure_factor_coef Fsqd
_refine_ls_weighting_details 'w=1/[\s^2^(Fo^2^)+(0.1043P)^2^+2.3991P] where P=(Fo^2^+2Fc^2^)/3'
_refine_ls_weighting_scheme calc
_refine_ls_wR_factor_all 0.1523
_refine_ls_wR_factor_obs 0.1505
_reflns_number_observed 1733
_reflns_number_total 1783
_reflns_observed_criterion >4sigma(F)
_cod_data_source_file ic9812407_1.cif
_cod_data_source_block 5a+PF6-
_cod_depositor_comments
;
The following automatic conversions were performed:

'_refine_ls_weighting_scheme' value 'calc
w=1/[\s^2^(Fo^2^)+(0.1043P)^2^+2.3991P] where P=(Fo^2^+2Fc^2^)/3' was
changed to 'calc'. New tag '_refine_ls_weighting_details' was
created. The value of the new tag was set to
'w=1/[\s^2^(Fo^2^)+(0.1043P)^2^+2.3991P] where P=(Fo^2^+2Fc^2^)/3'.

Automatic conversion script
Id: cif_fix_values 3143 2015-03-26 13:38:13Z robertas 
;
_cod_database_code 4322014

loop_
_symmetry_equiv_pos_as_xyz
'x, y, z'
'-y, x-y, z+1/3'
'-x+y, -x, z+2/3'
'x-y, -y, -z+2/3'
'-x, -x+y, -z+1/3'
'y, x, -z'

loop_
_atom_site_aniso_label
_atom_site_aniso_U_11
_atom_site_aniso_U_22
_atom_site_aniso_U_33
_atom_site_aniso_U_23
_atom_site_aniso_U_13
_atom_site_aniso_U_12
Cr 0.0221(4) 0.0221(4) 0.0217(4) 0.0018(2) -0.0018(2) 0.0139(4)
P 0.0278(8) 0.0245(6) 0.0289(7) 0.0042(3) 0.0084(6) 0.0139(4)
F1 0.052(2) 0.045(2) 0.039(1) 0.012(1) 0.023(1) 0.025(2)
F2 0.049(3) 0.31(1) 0.055(3) -0.055(5) 0.007(2) -0.036(5)
F3 0.39(2) 0.122(5) 0.25(1) 0.139(7) 0.28(1) 0.19(1)
F4 0.24(1) 0.088(3) 0.121(6) 0.061(3) 0.122(7) 0.118(6)
C1 0.019(2) 0.035(2) 0.028(2) -0.003(2) 0.002(2) 0.009(2)
C2 0.019(2) 0.019(2) 0.023(2) 0.005(1) 0.000(2) 0.007(2)
C3 0.057(3) 0.026(2) 0.027(2) 0.001(2) -0.005(2) 0.021(2)
C4 0.075(4) 0.057(3) 0.024(2) 0.002(2) -0.001(2) 0.057(3)
C5 0.034(2) 0.069(4) 0.031(2) 0.019(2) 0.011(2) 0.038(2)
C6 0.020(2) 0.024(2) 0.028(2) 0.010(2) -0.001(2) 0.010(2)
C7 0.029(2) 0.021(2) 0.038(2) 0.005(2) -0.011(2) 0.006(2)
C8 0.033(2) 0.034(2) 0.031(2) 0.002(2) -0.012(2) 0.017(2)
C9 0.044(3) 0.031(2) 0.021(2) 0.004(2) 0.002(2) 0.021(2)
C10 0.046(3) 0.040(3) 0.036(2) -0.013(2) -0.016(2) 0.031(2)

loop_
_atom_site_label
_atom_site_type_symbol
_atom_site_fract_x
_atom_site_fract_y
_atom_site_fract_z
_atom_site_U_iso_or_equiv
_atom_site_thermal_displace_type
_atom_site_occupancy
_atom_site_calc_flag
_atom_site_refinement_flags
_atom_site_disorder_group
Cr Cr 0.26725(9) 0.26725(9) 0.0000 0.0207(3) Uani 1 d S .
P P 0.0000 0.6144(2) 0.1667 0.0267(4) Uani 1 d S .
F1 F -0.0971(4) 0.5654(4) 0.2488(2) 0.0447(7) Uani 1 d . .
F2 F 0.1544(6) 0.691(1) 0.2119(3) 0.196(6) Uani 1 d . .
F3 F 0.0000 0.7683(7) 0.1667 0.223(9) Uani 1 d S .
F4 F 0.0000 0.4545(6) 0.1667 0.132(4) Uani 1 d S .
C1 C 0.2188(5) 0.1997(5) 0.2002(2) 0.0294(9) Uani 1 d . .
H1 H 0.1038(5) 0.1414(5) 0.2121(2) 0.035 Uiso 1 calc R .
C2 C 0.2673(5) 0.1682(5) 0.1198(2) 0.0216(8) Uani 1 d . .
C3 C 0.2318(7) 0.0518(6) 0.0613(3) 0.036(1) Uani 1 d . .
H3 H 0.1373(7) -0.0461(6) 0.0569(3) 0.044 Uiso 1 calc R .
C4 C 0.3642(7) 0.1091(7) 0.0103(3) 0.042(1) Uani 1 d . .
H4 H 0.3727(7) 0.0549(7) -0.0341(3) 0.050 Uiso 1 calc R .
C5 C 0.4843(6) 0.2634(7) 0.0367(3) 0.039(1) Uani 1 d . .
H5 H 0.5849(6) 0.3276(7) 0.0139(3) 0.047 Uiso 1 calc R .
C6 C 0.4201(5) 0.2991(5) 0.1044(2) 0.0245(8) Uani 1 d . .
C7 C 0.4642(5) 0.4089(5) 0.1745(3) 0.032(1) Uani 1 d . .
H7 H 0.5482(5) 0.5202(5) 0.1654(3) 0.038 Uiso 1 calc R .
C8 C 0.4936(6) 0.3193(6) 0.2431(3) 0.033(1) Uani 1 d . .
H8A H 0.5671(6) 0.2836(6) 0.2263(3) 0.039 Uiso 1 calc R .
H8B H 0.5371(6) 0.3871(6) 0.2903(3) 0.039 Uiso 1 calc R .
C9 C 0.3279(6) 0.1771(5) 0.2606(2) 0.0312(9) Uani 1 d . .
H9A H 0.2959(6) 0.1797(5) 0.3158(2) 0.037 Uiso 1 calc R .
H9B H 0.3254(6) 0.0765(5) 0.2513(2) 0.037 Uiso 1 calc R .
C10 C 0.2995(6) 0.3820(6) 0.1988(3) 0.037(1) Uani 1 d . .
H10A H 0.3001(6) 0.4270(6) 0.2512(3) 0.044 Uiso 1 calc R .
H10B H 0.2538(6) 0.4209(6) 0.1586(3) 0.044 Uiso 1 calc R .

loop_
_atom_type_symbol
_atom_type_description
_atom_type_scat_dispersion_real
_atom_type_scat_dispersion_imag
_atom_type_scat_source
C C .0033 .0016 'International Tables Vol C Tables 4.2.6.8 and 6.1.1.4'
H H .0000 .0000 'International Tables Vol C Tables 4.2.6.8 and 6.1.1.4'
F F .0171 .0103 'International Tables Vol C Tables 4.2.6.8 and 6.1.1.4'
P P .1023 .0942 'International Tables Vol C Tables 4.2.6.8 and 6.1.1.4'
Cr Cr .3209 .6236 'International Tables Vol C Tables 4.2.6.8 and 6.1.1.4'

loop_
_geom_angle_atom_site_label_1
_geom_angle_atom_site_label_2
_geom_angle_atom_site_label_3
_geom_angle
_geom_angle_site_symmetry_1
_geom_angle_site_symmetry_3
_geom_angle_publ_flag
C4 Cr C4 164.3(3) 6 . ?
C4 Cr C3 129.9(2) 6 . ?
C4 Cr C3 37.5(2) . . ?
C4 Cr C3 37.5(2) 6 6 ?
C4 Cr C3 129.9(2) . 6 ?
C3 Cr C3 112.6(3) . 6 ?
C4 Cr C6 125.0(2) 6 . ?
C4 Cr C6 62.5(2) . . ?
C3 Cr C6 62.6(2) . . ?
C3 Cr C6 155.6(2) 6 . ?
C4 Cr C6 62.5(2) 6 6 ?
C4 Cr C6 125.0(2) . 6 ?
C3 Cr C6 155.6(2) . 6 ?
C3 Cr C6 62.6(2) 6 6 ?
C6 Cr C6 132.1(2) . 6 ?
C4 Cr C5 38.1(2) 6 6 ?
C4 Cr C5 156.1(2) . 6 ?
C3 Cr C5 165.3(2) . 6 ?
C3 Cr C5 63.4(2) 6 6 ?
C6 Cr C5 114.6(2) . 6 ?
C6 Cr C5 37.3(2) 6 6 ?
C4 Cr C5 156.1(2) 6 . ?
C4 Cr C5 38.1(2) . . ?
C3 Cr C5 63.4(2) . . ?
C3 Cr C5 165.3(2) 6 . ?
C6 Cr C5 37.3(2) . . ?
C6 Cr C5 114.6(2) 6 . ?
C5 Cr C5 124.2(3) 6 . ?
C4 Cr C2 61.9(2) 6 6 ?
C4 Cr C2 114.3(2) . 6 ?
C3 Cr C2 124.0(2) . 6 ?
C3 Cr C2 37.0(2) 6 6 ?
C6 Cr C2 166.4(2) . 6 ?
C6 Cr C2 37.2(2) 6 6 ?
C5 Cr C2 62.4(2) 6 6 ?
C5 Cr C2 131.8(2) . 6 ?
C4 Cr C2 114.3(2) 6 . ?
C4 Cr C2 61.9(2) . . ?
C3 Cr C2 37.0(2) . . ?
C3 Cr C2 124.0(2) 6 . ?
C6 Cr C2 37.2(2) . . ?
C6 Cr C2 166.4(2) 6 . ?
C5 Cr C2 131.8(2) 6 . ?
C5 Cr C2 62.4(2) . . ?
C2 Cr C2 155.0(2) 6 . ?
F3 P F2 90.2(5) . . ?
F3 P F2 90.2(5) . 5 ?
F2 P F2 180.(1) . 5 ?
F3 P F4 180.000(2) . . ?
F2 P F4 89.8(5) . . ?
F2 P F4 89.8(5) 5 . ?
F3 P F1 90.2(1) . . ?
F2 P F1 90.6(2) . . ?
F2 P F1 89.4(2) 5 . ?
F4 P F1 89.8(1) . . ?
F3 P F1 90.2(1) . 5 ?
F2 P F1 89.4(2) . 5 ?
F2 P F1 90.6(2) 5 5 ?
F4 P F1 89.8(1) . 5 ?
F1 P F1 179.7(2) . 5 ?
C2 C1 C10 100.9(3) . . ?
C2 C1 C9 104.2(4) . . ?
C10 C1 C9 100.4(3) . . ?
C3 C2 C6 108.8(4) . . ?
C3 C2 C1 144.2(4) . . ?
C6 C2 C1 105.9(3) . . ?
C3 C2 Cr 70.6(2) . . ?
C6 C2 Cr 71.0(2) . . ?
C1 C2 Cr 130.5(3) . . ?
C2 C3 C4 107.3(4) . . ?
C2 C3 Cr 72.4(2) . . ?
C4 C3 Cr 70.3(3) . . ?
C3 C4 C5 109.4(4) . . ?
C3 C4 Cr 72.2(3) . . ?
C5 C4 Cr 72.5(3) . . ?
C6 C5 C4 105.9(4) . . ?
C6 C5 Cr 71.2(2) . . ?
C4 C5 Cr 69.4(3) . . ?
C2 C6 C5 108.6(4) . . ?
C2 C6 C7 107.2(3) . . ?
C5 C6 C7 142.8(4) . . ?
C2 C6 Cr 71.8(2) . . ?
C5 C6 Cr 71.5(2) . . ?
C7 C6 Cr 130.6(3) . . ?
C6 C7 C10 100.5(3) . . ?
C6 C7 C8 104.3(4) . . ?
C10 C7 C8 100.2(4) . . ?
C9 C8 C7 104.0(4) . . ?
C8 C9 C1 103.3(3) . . ?
C1 C10 C7 95.0(3) . . ?

loop_
_geom_bond_atom_site_label_1
_geom_bond_atom_site_label_2
_geom_bond_distance
_geom_bond_site_symmetry_2
_geom_bond_publ_flag
Cr C4 2.178(4) 6 ?
Cr C4 2.178(4) . ?
Cr C3 2.202(5) . ?
Cr C3 2.202(5) 6 ?
Cr C6 2.215(4) . ?
Cr C6 2.215(4) 6 ?
Cr C5 2.219(4) 6 ?
Cr C5 2.219(4) . ?
Cr C2 2.226(4) 6 ?
Cr C2 2.226(4) . ?
P F3 1.498(6) . ?
P F2 1.506(5) . ?
P F2 1.506(5) 5 ?
P F4 1.557(6) . ?
P F1 1.601(2) . ?
P F1 1.601(2) 5 ?
C1 C2 1.508(6) . ?
C1 C10 1.541(7) . ?
C1 C9 1.561(6) . ?
C2 C3 1.405(6) . ?
C2 C6 1.417(6) . ?
C3 C4 1.408(8) . ?
C4 C5 1.436(8) . ?
C5 C6 1.418(6) . ?
C6 C7 1.499(6) . ?
C7 C10 1.545(7) . ?
C7 C8 1.553(6) . ?
C8 C9 1.540(7) . ?
